data_7117518
loop_
_publ_author_name
'Masaki Yamamura'
'Kimiya Sukegawa'
'Tatsuya Nabeshima'

_publ_section_title
;
 Tuning the depth of bowl-shaped phosphine hosts: capsule and pseudo-cage
 architectures in host-guest complexes with C60 fullerene
;
_journal_name_full Chem.Commun.
_journal_page_first 12080
_journal_paper_doi 10.1039/C5cc04194E
_journal_volume 51
_journal_year 2015
_chemical_formula_sum 'C43 H22 Cl3 O3 P S'
_chemical_formula_weight 755.98
_chemical_name_systematic
;
 ?
;
_space_group_crystal_system monoclinic
_space_group_IT_number 14
_space_group_name_Hall '-P 2yn'
_space_group_name_H-M_alt 'P 1 21/n 1'
_symmetry_space_group_name_Hall '-P 2yn'
_symmetry_space_group_name_H-M 'P 1 21/n 1'
_atom_sites_solution_hydrogens geom
_audit_creation_method SHELXL-2014
_audit_update_record
;
2015-04-21 deposited with the CCDC.
2015-06-16 downloaded from the CCDC.
;
_cell_angle_alpha 90
_cell_angle_beta 109.896(3)
_cell_angle_gamma 90
_cell_formula_units_Z 4
_cell_length_a 14.036(5)
_cell_length_b 16.260(6)
_cell_length_c 16.551(6)
_cell_measurement_reflns_used 3120
_cell_measurement_temperature 120(2)
_cell_measurement_theta_max 22.73
_cell_measurement_theta_min 2.65
_cell_volume 3552(2)
_computing_cell_refinement 'Bruker SAINT'
_computing_data_collection 'Bruker APEX2'
_computing_data_reduction 'Bruker SAINT'
_computing_molecular_graphics 'Bruker SHELXTL'
_computing_publication_material 'Bruker SHELXTL'
_computing_structure_refinement 'SHELXL-97 (Sheldrick, 2008)'
_computing_structure_solution 'SHELXS-97 (Sheldrick, 2008)'
_diffrn_ambient_temperature 120(2)
_diffrn_measured_fraction_theta_full 0.991
_diffrn_measured_fraction_theta_max 0.988
_diffrn_measurement_device_type 'Bruker APEX-II CCD'
_diffrn_measurement_method '\f and \w scans'
_diffrn_radiation_monochromator graphite
_diffrn_radiation_source 'fine-focus sealed tube'
_diffrn_radiation_type MoK\a
_diffrn_radiation_wavelength 0.71073
_diffrn_reflns_av_R_equivalents 0.0770
_diffrn_reflns_av_unetI/netI 0.0681
_diffrn_reflns_laue_measured_fraction_full 0.991
_diffrn_reflns_laue_measured_fraction_max 0.988
_diffrn_reflns_limit_h_max 16
_diffrn_reflns_limit_h_min -17
_diffrn_reflns_limit_k_max 20
_diffrn_reflns_limit_k_min -20
_diffrn_reflns_limit_l_max 20
_diffrn_reflns_limit_l_min -18
_diffrn_reflns_number 33137
_diffrn_reflns_point_group_measured_fraction_full 0.991
_diffrn_reflns_point_group_measured_fraction_max 0.988
_diffrn_reflns_theta_full 25.242
_diffrn_reflns_theta_max 26.344
_diffrn_reflns_theta_min 2.618
_exptl_absorpt_coefficient_mu 0.403
_exptl_absorpt_correction_type empirical
_exptl_crystal_colour colorless
_exptl_crystal_density_diffrn 1.414
_exptl_crystal_density_meas ?
_exptl_crystal_description prism
_exptl_crystal_F_000 1544
_exptl_crystal_size_max 0.200
_exptl_crystal_size_mid 0.050
_exptl_crystal_size_min 0.020
_refine_diff_density_max 0.724
_refine_diff_density_min -1.096
_refine_diff_density_rms 0.090
_refine_ls_extinction_coef .
_refine_ls_extinction_method none
_refine_ls_goodness_of_fit_ref 0.987
_refine_ls_hydrogen_treatment mixed
_refine_ls_matrix_type full
_refine_ls_number_parameters 481
_refine_ls_number_reflns 7145
_refine_ls_number_restraints 0
_refine_ls_restrained_S_all 0.987
_refine_ls_R_factor_all 0.1488
_refine_ls_R_factor_gt 0.0924
_refine_ls_shift/su_max 0.000
_refine_ls_shift/su_mean 0.000
_refine_ls_structure_factor_coef Fsqd
_refine_ls_weighting_details 'w=1/[\s^2^(Fo^2^)+(0.0300P)^2^+20.0000P] where P=(Fo^2^+2Fc^2^)/3'
_refine_ls_weighting_scheme calc
_refine_ls_wR_factor_gt 0.1826
_refine_ls_wR_factor_ref 0.2138
_reflns_Friedel_coverage 0.000
_reflns_friedel_fraction_full .
_reflns_friedel_fraction_max .
_reflns_number_gt 4402
_reflns_number_total 7145
_reflns_threshold_expression 'I > 2\s(I)'
_cod_data_source_file c5cc04194e2-e4.cif
_cod_data_source_block psph_0m
_cod_depositor_comments
;
The following automatic conversions were performed:

'_exptl_crystal_density_meas' value 'not measured' was changed to '?'
- the value is perceived as not measured.

Automatic conversion script
Id: cif_fix_values 3392 2015-05-12 13:50:21Z andrius 
;
_cod_database_code 7117518
_shelx_space_group_comment
;
The symmetry employed for this shelxl refinement is uniquely defined
by the following loop, which should always be used as a source of
symmetry information in preference to the above space-group names.
They are only intended as comments.
;
_shelx_estimated_absorpt_t_min 0.924
_shelx_estimated_absorpt_t_max 0.992
_shelxl_version_number 2014-3

loop_
_space_group_symop_operation_xyz
'x, y, z'
'-x+1/2, y+1/2, -z+1/2'
'-x, -y, -z'
'x-1/2, -y-1/2, z-1/2'

loop_
_atom_site_label
_atom_site_type_symbol
_atom_site_fract_x
_atom_site_fract_y
_atom_site_fract_z
_atom_site_U_iso_or_equiv
_atom_site_adp_type
_atom_site_occupancy
_atom_site_site_symmetry_order
_atom_site_calc_flag
_atom_site_refinement_flags_posn
_atom_site_refinement_flags_adp
_atom_site_refinement_flags_occupancy
_atom_site_disorder_assembly
_atom_site_disorder_group
P2 P 0.28156(11) 0.80656(8) 0.98832(9) 0.0366(3) Uani 1 1 d . . . . .
S1 S 0.27316(12) 0.82613(10) 1.10065(9) 0.0519(4) Uani 1 1 d . . . . .
O1 O 0.1963(3) 0.6433(2) 0.9139(2) 0.0428(9) Uani 1 1 d . . . . .
Cl1 Cl -0.0372(2) 1.5105(2) 1.09160(17) 0.1202(10) Uani 1 1 d . . . . .
O2 O 0.4956(3) 0.8113(2) 0.9931(2) 0.0412(9) Uani 1 1 d . . . . .
Cl2 Cl 0.1321(8) 1.6274(3) 1.1051(4) 0.112(3) Uani 0.637(14) 1 d . . P A 1
C1 C 0.9826(5) 0.8591(5) 1.0087(4) 0.068(2) Uani 1 1 d . . . . .
H1 H 1.0514 0.8431 1.0226 0.081 Uiso 1 1 calc R U . . .
C2 C 0.9211(6) 0.8223(6) 1.0490(5) 0.083(2) Uani 1 1 d . . . . .
H2 H 0.9491 0.7811 1.0912 0.100 Uiso 1 1 calc R U . . .
C3 C 0.8205(5) 0.8440(5) 1.0293(4) 0.0639(19) Uani 1 1 d . . . . .
H3 H 0.7796 0.8189 1.0578 0.077 Uiso 1 1 calc R U . . .
C4 C 0.7812(5) 0.9027(4) 0.9675(4) 0.0537(16) Uani 1 1 d . . . . .
C5 C 0.6752(5) 0.9223(4) 0.9448(4) 0.0531(16) Uani 1 1 d . . . . .
C6 C 0.5853(5) 0.9336(3) 0.9288(4) 0.0509(15) Uani 1 1 d . . . . .
C7 C 0.4821(5) 0.9390(3) 0.9167(4) 0.0459(14) Uani 1 1 d . . . . .
C8 C 0.4359(4) 0.8785(3) 0.9511(3) 0.0370(12) Uani 1 1 d . . . . .
C9 C 0.3352(4) 0.8825(3) 0.9406(3) 0.0364(12) Uani 1 1 d . . . . .
C10 C 0.1708(4) 0.7902(3) 0.8996(3) 0.0395(12) Uani 1 1 d . . . . .
C11 C 0.1216(4) 0.8583(3) 0.8508(3) 0.0414(13) Uani 1 1 d . . . . .
C12 C 0.0286(4) 0.8479(4) 0.7863(4) 0.0483(14) Uani 1 1 d . . . . .
C13 C -0.0270(4) 0.9179(4) 0.7421(4) 0.0522(16) Uani 1 1 d . . . . .
C14 C -0.0759(4) 0.9780(4) 0.7120(4) 0.0490(14) Uani 1 1 d . . . . .
C15 C -0.1358(4) 1.0513(4) 0.6829(3) 0.0439(13) Uani 1 1 d . . . . .
C16 C -0.2013(4) 1.0592(4) 0.5986(3) 0.0449(13) Uani 1 1 d . . . . .
H16 H -0.2057 1.0168 0.5580 0.054 Uiso 1 1 calc R U . . .
C17 C -0.2593(5) 1.1286(4) 0.5744(4) 0.0543(16) Uani 1 1 d . . . . .
H17 H -0.3038 1.1336 0.5168 0.065 Uiso 1 1 calc R U . . .
C18 C -0.2547(5) 1.1912(4) 0.6313(4) 0.0627(18) Uani 1 1 d . . . . .
H18 H -0.2962 1.2386 0.6137 0.075 Uiso 1 1 calc R U . . .
C19 C 0.9413(6) 0.9196(5) 0.9478(5) 0.070(2) Uani 1 1 d . . . . .
H19 H 0.9826 0.9462 0.9207 0.084 Uiso 1 1 calc R U . . .
C20 C 0.8416(5) 0.9413(4) 0.9264(4) 0.0589(17) Uani 1 1 d . . . . .
H20 H 0.8135 0.9823 0.8841 0.071 Uiso 1 1 calc R U . . .
C21 C 0.1364(4) 0.7115(3) 0.8757(4) 0.0430(13) Uani 1 1 d . . . . .
C22 C 0.3013(4) 0.6493(3) 0.9378(3) 0.0369(12) Uani 1 1 d . . . . .
C23 C 0.3565(4) 0.5820(3) 0.9242(3) 0.0350(11) Uani 1 1 d . . . . .
C24 C 0.3087(4) 0.5061(3) 0.8892(3) 0.0381(12) Uani 1 1 d . . . . .
C25 C 0.2739(4) 0.4404(3) 0.8590(3) 0.0402(12) Uani 1 1 d . . . . .
C26 C 0.2340(4) 0.3624(3) 0.8223(3) 0.0386(12) Uani 1 1 d . . . . .
C27 C 0.1305(5) 0.3488(3) 0.7862(4) 0.0467(14) Uani 1 1 d . . . . .
H27 H 0.0842 0.3916 0.7853 0.056 Uiso 1 1 calc R U . . .
C28 C 0.0947(5) 0.2723(4) 0.7513(4) 0.0563(16) Uani 1 1 d . . . . .
H28 H 0.0238 0.2631 0.7265 0.068 Uiso 1 1 calc R U . . .
C29 C 0.1610(6) 0.2102(4) 0.7526(4) 0.0562(17) Uani 1 1 d . . . . .
H29 H 0.1360 0.1578 0.7297 0.067 Uiso 1 1 calc R U . . .
C30 C 0.2631(5) 0.2232(3) 0.7866(4) 0.0485(15) Uani 1 1 d . . . . .
H30 H 0.3085 0.1802 0.7858 0.058 Uiso 1 1 calc R U . . .
C31 C 0.3009(4) 0.2986(3) 0.8221(3) 0.0420(13) Uani 1 1 d . . . . .
H31 H 0.3720 0.3070 0.8462 0.050 Uiso 1 1 calc R U . . .
C32 C 0.4602(4) 0.5929(3) 0.9417(3) 0.0377(12) Uani 1 1 d . . . . .
H32 H 0.4993 0.5466 0.9371 0.045 Uiso 1 1 calc R U . . .
C33 C 0.5094(4) 0.6680(3) 0.9656(3) 0.0359(11) Uani 1 1 d . . . . .
H33 H 0.5794 0.6741 0.9739 0.043 Uiso 1 1 calc R U . . .
C34 C 0.4518(4) 0.7336(3) 0.9769(3) 0.0361(12) Uani 1 1 d . . . . .
C35 C 0.3517(4) 0.7226(3) 0.9708(3) 0.0329(11) Uani 1 1 d . . . . .
C36 C 0.0436(4) 0.6995(4) 0.8110(4) 0.0517(15) Uani 1 1 d . . . . .
H36 H 0.0171 0.6458 0.7955 0.062 Uiso 1 1 calc R U . . .
C37 C -0.0085(4) 0.7681(4) 0.7701(4) 0.0543(16) Uani 1 1 d . . . . .
H37 H -0.0738 0.7603 0.7283 0.065 Uiso 1 1 calc R U . . .
O3 O 0.1666(3) 0.9354(2) 0.8642(2) 0.0450(9) Uani 1 1 d . . . . .
C39 C 0.2701(5) 0.9404(3) 0.8854(3) 0.0444(14) Uani 1 1 d . . . . .
C40 C 0.3138(5) 1.0017(3) 0.8516(4) 0.0497(15) Uani 1 1 d . . . . .
H40 H 0.2726 1.0435 0.8166 0.060 Uiso 1 1 calc R U . . .
C41 C 0.4166(5) 1.0022(3) 0.8686(4) 0.0540(17) Uani 1 1 d . . . . .
H41 H 0.4454 1.0465 0.8474 0.065 Uiso 1 1 calc R U . . .
C42 C -0.1893(7) 1.1838(4) 0.7137(5) 0.075(2) Uani 1 1 d . . . . .
H42 H -0.1843 1.2272 0.7534 0.090 Uiso 1 1 calc R U . . .
C43 C -0.1302(5) 1.1145(4) 0.7402(4) 0.0595(17) Uani 1 1 d . . . . .
H43 H -0.0855 1.1102 0.7979 0.071 Uiso 1 1 calc R U . . .
C44 C 0.0867(6) 1.5374(6) 1.1312(6) 0.101(3) Uani 1 1 d . . . . .
H44 H 0.1231 1.4930 1.1115 0.28(16) Uiso 0.637(14) 1 calc R . P A 1
H45 H 0.1300 1.5012 1.1091 0.03(5) Uiso 0.363(14) 1 calc R . P A 2
Cl3 Cl 0.1239(4) 1.5263(6) 1.2388(4) 0.123(3) Uani 0.637(14) 1 d . . P A 1
Cl4 Cl 0.1505(15) 1.5783(14) 1.2246(13) 0.205(11) Uani 0.363(14) 1 d . . P A 2
Cl5 Cl 0.0539(10) 1.6507(6) 1.0655(7) 0.100(4) Uani 0.363(14) 1 d . . P A 2

loop_
_atom_site_aniso_label
_atom_site_aniso_U_11
_atom_site_aniso_U_22
_atom_site_aniso_U_33
_atom_site_aniso_U_23
_atom_site_aniso_U_13
_atom_site_aniso_U_12
P2 0.0406(8) 0.0307(7) 0.0347(7) -0.0028(6) 0.0078(6) 0.0081(6)
S1 0.0551(9) 0.0597(10) 0.0385(7) -0.0017(7) 0.0127(7) 0.0202(8)
O1 0.039(2) 0.0308(19) 0.061(2) 0.0003(17) 0.0199(18) -0.0008(16)
Cl1 0.110(2) 0.156(3) 0.1088(19) -0.0425(18) 0.0555(16) -0.0273(18)
O2 0.043(2) 0.0282(18) 0.046(2) -0.0012(16) 0.0072(17) 0.0002(16)
Cl2 0.186(8) 0.063(2) 0.110(4) -0.002(2) 0.079(5) -0.011(3)
C1 0.041(4) 0.108(6) 0.056(4) -0.021(4) 0.019(3) -0.003(4)
C2 0.078(6) 0.116(7) 0.054(4) 0.005(4) 0.022(4) -0.016(5)
C3 0.063(5) 0.086(5) 0.046(4) -0.010(4) 0.023(3) -0.022(4)
C4 0.058(4) 0.058(4) 0.052(4) -0.024(3) 0.029(3) -0.022(3)
C5 0.069(5) 0.042(3) 0.057(4) -0.020(3) 0.034(3) -0.023(3)
C6 0.067(5) 0.036(3) 0.058(4) -0.018(3) 0.032(3) -0.022(3)
C7 0.055(4) 0.031(3) 0.051(3) -0.015(3) 0.017(3) -0.009(3)
C8 0.048(3) 0.022(2) 0.037(3) -0.008(2) 0.010(2) -0.003(2)
C9 0.042(3) 0.028(3) 0.035(3) -0.009(2) 0.008(2) 0.003(2)
C10 0.040(3) 0.041(3) 0.037(3) -0.006(2) 0.012(2) 0.007(2)
C11 0.046(3) 0.033(3) 0.042(3) -0.001(2) 0.011(2) 0.011(2)
C12 0.040(3) 0.061(4) 0.041(3) -0.001(3) 0.009(3) 0.012(3)
C13 0.039(3) 0.071(4) 0.044(3) -0.001(3) 0.010(3) 0.016(3)
C14 0.040(3) 0.064(4) 0.043(3) 0.000(3) 0.015(3) 0.010(3)
C15 0.041(3) 0.052(3) 0.043(3) 0.005(3) 0.019(3) 0.003(3)
C16 0.046(3) 0.053(3) 0.038(3) 0.000(3) 0.018(3) 0.001(3)
C17 0.045(3) 0.063(4) 0.049(3) 0.011(3) 0.009(3) 0.000(3)
C18 0.078(5) 0.054(4) 0.066(4) 0.013(3) 0.038(4) 0.011(4)
C19 0.070(5) 0.078(5) 0.072(5) -0.021(4) 0.040(4) -0.019(4)
C20 0.059(4) 0.060(4) 0.063(4) -0.011(3) 0.028(3) -0.013(3)
C21 0.041(3) 0.036(3) 0.057(3) -0.002(3) 0.024(3) 0.001(2)
C22 0.043(3) 0.029(3) 0.041(3) 0.002(2) 0.017(2) 0.000(2)
C23 0.045(3) 0.021(2) 0.040(3) 0.009(2) 0.016(2) 0.002(2)
C24 0.047(3) 0.027(3) 0.042(3) 0.011(2) 0.018(2) 0.005(2)
C25 0.056(3) 0.023(3) 0.045(3) 0.008(2) 0.022(3) 0.005(2)
C26 0.060(4) 0.024(2) 0.035(3) 0.005(2) 0.020(3) -0.003(2)
C27 0.052(4) 0.036(3) 0.054(3) 0.008(3) 0.021(3) 0.007(3)
C28 0.058(4) 0.061(4) 0.044(3) 0.005(3) 0.010(3) -0.018(3)
C29 0.094(5) 0.031(3) 0.043(3) -0.005(3) 0.023(3) -0.011(3)
C30 0.074(4) 0.027(3) 0.049(3) 0.001(2) 0.027(3) 0.006(3)
C31 0.049(3) 0.035(3) 0.043(3) 0.007(2) 0.017(3) 0.002(2)
C32 0.043(3) 0.027(3) 0.041(3) 0.012(2) 0.013(2) 0.014(2)
C33 0.037(3) 0.029(3) 0.041(3) 0.005(2) 0.013(2) 0.005(2)
C34 0.041(3) 0.027(3) 0.034(3) -0.001(2) 0.005(2) 0.001(2)
C35 0.038(3) 0.027(2) 0.034(3) 0.004(2) 0.012(2) 0.007(2)
C36 0.036(3) 0.054(4) 0.064(4) -0.010(3) 0.017(3) -0.010(3)
C37 0.035(3) 0.062(4) 0.059(4) -0.012(3) 0.008(3) 0.000(3)
O3 0.044(2) 0.038(2) 0.045(2) -0.0080(17) 0.0035(17) 0.0123(17)
C39 0.068(4) 0.024(3) 0.038(3) -0.009(2) 0.014(3) 0.003(3)
C40 0.073(4) 0.024(3) 0.049(3) -0.006(2) 0.017(3) -0.001(3)
C41 0.092(5) 0.018(3) 0.055(4) -0.008(2) 0.029(4) -0.012(3)
C42 0.114(7) 0.051(4) 0.073(5) -0.007(4) 0.046(5) -0.004(4)
C43 0.068(4) 0.064(4) 0.044(3) -0.003(3) 0.016(3) 0.002(3)
C44 0.074(6) 0.114(7) 0.114(7) -0.053(6) 0.031(5) 0.015(5)
Cl3 0.070(3) 0.216(8) 0.077(3) 0.030(4) 0.018(2) -0.002(4)
Cl4 0.167(15) 0.214(18) 0.178(15) -0.082(13) -0.012(11) 0.084(13)
Cl5 0.115(8) 0.078(5) 0.123(7) 0.008(5) 0.061(6) -0.009(5)

loop_
_atom_type_symbol
_atom_type_description
_atom_type_scat_dispersion_real
_atom_type_scat_dispersion_imag
_atom_type_scat_source
C C 0.0033 0.0016 'International Tables Vol C Tables 4.2.6.8 and 6.1.1.4'
H H 0.0000 0.0000 'International Tables Vol C Tables 4.2.6.8 and 6.1.1.4'
O O 0.0106 0.0060 'International Tables Vol C Tables 4.2.6.8 and 6.1.1.4'
P P 0.1023 0.0942 'International Tables Vol C Tables 4.2.6.8 and 6.1.1.4'
S S 0.1246 0.1234 'International Tables Vol C Tables 4.2.6.8 and 6.1.1.4'
Cl Cl 0.1484 0.1585 'International Tables Vol C Tables 4.2.6.8 and 6.1.1.4'

loop_
_geom_angle_atom_site_label_1
_geom_angle_atom_site_label_2
_geom_angle_atom_site_label_3
_geom_angle
_geom_angle_site_symmetry_1
_geom_angle_site_symmetry_3
C10 P2 C35 97.5(2) . .
C10 P2 C9 97.0(3) . .
C35 P2 C9 96.9(2) . .
C10 P2 S1 120.23(19) . .
C35 P2 S1 120.43(17) . .
C9 P2 S1 119.40(18) . .
C22 O1 C21 119.1(4) . .
C34 O2 C8 117.4(4) . .
C19 C1 C2 118.7(7) . .
C19 C1 H1 120.7 . .
C2 C1 H1 120.7 . .
C3 C2 C1 121.7(8) . .
C3 C2 H2 119.2 . .
C1 C2 H2 119.2 . .
C4 C3 C2 118.3(7) . .
C4 C3 H3 120.9 . .
C2 C3 H3 120.9 . .
C3 C4 C20 121.2(7) . .
C3 C4 C5 117.7(6) . .
C20 C4 C5 121.1(6) . .
C6 C5 C4 175.3(7) . .
C5 C6 C7 173.3(7) . .
C6 C7 C8 120.0(5) . .
C6 C7 C41 124.3(6) . .
C8 C7 C41 115.7(5) . .
C9 C8 C7 121.1(5) . .
C9 C8 O2 121.1(5) . .
C7 C8 O2 117.7(5) . .
C8 C9 C39 122.0(5) . .
C8 C9 P2 119.3(4) . .
C39 C9 P2 118.4(4) . .
C21 C10 C11 120.8(5) . .
C21 C10 P2 120.3(4) . .
C11 C10 P2 118.8(4) . .
C12 C11 O3 119.4(5) . .
C12 C11 C10 119.8(5) . .
O3 C11 C10 120.8(5) . .
C11 C12 C37 117.0(5) . .
C11 C12 C13 120.2(6) . .
C37 C12 C13 122.6(5) . .
C14 C13 C12 173.8(6) . .
C13 C14 C15 175.0(6) . .
C43 C15 C16 118.9(6) . .
C43 C15 C14 119.7(5) . .
C16 C15 C14 121.4(5) . .
C17 C16 C15 119.6(6) . .
C17 C16 H16 120.2 . .
C15 C16 H16 120.2 . .
C16 C17 C18 121.7(6) . .
C16 C17 H17 119.1 . .
C18 C17 H17 119.1 . .
C42 C18 C17 118.6(6) . .
C42 C18 H18 120.7 . .
C17 C18 H18 120.7 . .
C20 C19 C1 120.6(7) . .
C20 C19 H19 119.7 . .
C1 C19 H19 119.7 . .
C19 C20 C4 119.5(7) . .
C19 C20 H20 120.2 . .
C4 C20 H20 120.2 . .
C10 C21 C36 119.8(5) . .
C10 C21 O1 120.4(5) . .
C36 C21 O1 119.7(5) . .
O1 C22 C35 121.1(4) . .
O1 C22 C23 119.3(4) . .
C35 C22 C23 119.6(5) . .
C32 C23 C22 117.5(5) . .
C32 C23 C24 120.4(5) . .
C22 C23 C24 122.0(5) . .
C25 C24 C23 175.8(6) . .
C24 C25 C26 179.0(6) . .
C27 C26 C31 119.1(5) . .
C27 C26 C25 121.6(5) . .
C31 C26 C25 119.3(5) . .
C26 C27 C28 119.9(5) . .
C26 C27 H27 120.1 . .
C28 C27 H27 120.1 . .
C29 C28 C27 120.4(6) . .
C29 C28 H28 119.8 . .
C27 C28 H28 119.8 . .
C30 C29 C28 120.3(6) . .
C30 C29 H29 119.9 . .
C28 C29 H29 119.9 . .
C29 C30 C31 120.6(6) . .
C29 C30 H30 119.7 . .
C31 C30 H30 119.7 . .
C30 C31 C26 119.7(5) . .
C30 C31 H31 120.1 . .
C26 C31 H31 120.1 . .
C33 C32 C23 123.5(5) . .
C33 C32 H32 118.3 . .
C23 C32 H32 118.3 . .
C34 C33 C32 117.2(5) . .
C34 C33 H33 121.4 . .
C32 C33 H33 121.4 . .
C35 C34 O2 120.2(4) . .
C35 C34 C33 120.8(5) . .
O2 C34 C33 118.9(5) . .
C34 C35 C22 120.3(5) . .
C34 C35 P2 119.8(4) . .
C22 C35 P2 119.1(4) . .
C37 C36 C21 117.8(6) . .
C37 C36 H36 121.1 . .
C21 C36 H36 121.1 . .
C36 C37 C12 124.0(6) . .
C36 C37 H37 118.0 . .
C12 C37 H37 118.0 . .
C39 O3 C11 118.6(4) . .
O3 C39 C40 120.9(5) . .
O3 C39 C9 121.5(5) . .
C40 C39 C9 117.6(6) . .
C41 C40 C39 120.0(6) . .
C41 C40 H40 120.0 . .
C39 C40 H40 120.0 . .
C40 C41 C7 122.8(6) . .
C40 C41 H41 118.6 . .
C7 C41 H41 118.6 . .
C18 C42 C43 121.1(7) . .
C18 C42 H42 119.5 . .
C43 C42 H42 119.5 . .
C42 C43 C15 120.1(6) . .
C42 C43 H43 119.9 . .
C15 C43 H43 119.9 . .
Cl4 C44 Cl1 128.9(11) . .
Cl3 C44 Cl1 106.8(6) . .
Cl3 C44 Cl2 110.5(6) . .
Cl1 C44 Cl2 123.0(7) . .
Cl4 C44 Cl5 94.9(10) . .
Cl1 C44 Cl5 90.6(5) . .
Cl3 C44 H44 105.0 . .
Cl1 C44 H44 105.0 . .
Cl2 C44 H44 105.0 . .
Cl4 C44 H45 112.2 . .
Cl1 C44 H45 112.2 . .
Cl5 C44 H45 112.2 . .

loop_
_geom_bond_atom_site_label_1
_geom_bond_atom_site_label_2
_geom_bond_distance
_geom_bond_site_symmetry_2
P2 C10 1.759(5) .
P2 C35 1.764(5) .
P2 C9 1.767(6) .
P2 S1 1.929(2) .
O1 C22 1.393(6) .
O1 C21 1.405(6) .
Cl1 C44 1.693(9) .
O2 C34 1.390(6) .
O2 C8 1.407(6) .
Cl2 C44 1.710(11) .
C1 C19 1.385(10) .
C1 C2 1.393(10) .
C1 H1 0.9500 .
C2 C3 1.384(10) .
C2 H2 0.9500 .
C3 C4 1.370(9) .
C3 H3 0.9500 .
C4 C20 1.402(8) .
C4 C5 1.441(9) .
C5 C6 1.211(9) .
C6 C7 1.396(9) .
C7 C8 1.400(8) .
C7 C41 1.428(8) .
C8 C9 1.366(7) .
C9 C39 1.409(7) .
C10 C21 1.376(7) .
C10 C11 1.406(7) .
C11 C12 1.386(8) .
C11 O3 1.388(6) .
C12 C37 1.391(9) .
C12 C13 1.432(8) .
C13 C14 1.201(8) .
C14 C15 1.443(8) .
C15 C43 1.382(8) .
C15 C16 1.392(7) .
C16 C17 1.369(8) .
C16 H16 0.9500 .
C17 C18 1.372(9) .
C17 H17 0.9500 .
C18 C42 1.365(10) .
C18 H18 0.9500 .
C19 C20 1.368(10) .
C19 H19 0.9500 .
C20 H20 0.9500 .
C21 C36 1.390(8) .
C22 C35 1.399(7) .
C22 C23 1.402(7) .
C23 C32 1.396(7) .
C23 C24 1.430(7) .
C24 C25 1.210(7) .
C25 C26 1.435(7) .
C26 C27 1.387(8) .
C26 C31 1.401(7) .
C27 C28 1.391(8) .
C27 H27 0.9500 .
C28 C29 1.369(9) .
C28 H28 0.9500 .
C29 C30 1.365(9) .
C29 H29 0.9500 .
C30 C31 1.384(8) .
C30 H30 0.9500 .
C31 H31 0.9500 .
C32 C33 1.392(7) .
C32 H32 0.9500 .
C33 C34 1.391(7) .
C33 H33 0.9500 .
C34 C35 1.385(7) .
C36 C37 1.379(8) .
C36 H36 0.9500 .
C37 H37 0.9500 .
O3 C39 1.376(7) .
C39 C40 1.385(8) .
C40 C41 1.373(9) .
C40 H40 0.9500 .
C41 H41 0.9500 .
C42 C43 1.380(10) .
C42 H42 0.9500 .
C43 H43 0.9500 .
C44 Cl4 1.641(16) .
C44 Cl3 1.686(11) .
C44 Cl5 2.109(16) .
C44 H44 1.0000 .
C44 H45 1.0000 .

loop_
_geom_torsion_atom_site_label_1
_geom_torsion_atom_site_label_2
_geom_torsion_atom_site_label_3
_geom_torsion_atom_site_label_4
_geom_torsion
_geom_torsion_site_symmetry_1
_geom_torsion_site_symmetry_2
_geom_torsion_site_symmetry_3
_geom_torsion_site_symmetry_4
C19 C1 C2 C3 0.6(11) . . . .
C1 C2 C3 C4 0.8(11) . . . .
C2 C3 C4 C20 -1.4(10) . . . .
C2 C3 C4 C5 177.3(6) . . . .
C6 C7 C8 C9 179.7(5) . . . .
C41 C7 C8 C9 -1.9(7) . . . .
C6 C7 C8 O2 -3.5(7) . . . .
C41 C7 C8 O2 174.9(4) . . . .
C34 O2 C8 C9 39.1(7) . . . .
C34 O2 C8 C7 -137.7(5) . . . .
C7 C8 C9 C39 8.9(7) . . . .
O2 C8 C9 C39 -167.9(4) . . . .
C7 C8 C9 P2 -177.9(4) . . . .
O2 C8 C9 P2 5.4(6) . . . .
C10 P2 C9 C8 -135.9(4) . . . .
C35 P2 C9 C8 -37.5(4) . . . .
S1 P2 C9 C8 93.4(4) . . . .
C10 P2 C9 C39 37.6(4) . . . .
C35 P2 C9 C39 136.0(4) . . . .
S1 P2 C9 C39 -93.1(4) . . . .
C35 P2 C10 C21 38.4(5) . . . .
C9 P2 C10 C21 136.4(5) . . . .
S1 P2 C10 C21 -93.5(5) . . . .
C35 P2 C10 C11 -138.0(4) . . . .
C9 P2 C10 C11 -40.0(5) . . . .
S1 P2 C10 C11 90.1(5) . . . .
C21 C10 C11 C12 10.4(8) . . . .
P2 C10 C11 C12 -173.2(4) . . . .
C21 C10 C11 O3 -167.2(5) . . . .
P2 C10 C11 O3 9.2(7) . . . .
O3 C11 C12 C37 173.9(5) . . . .
C10 C11 C12 C37 -3.7(8) . . . .
O3 C11 C12 C13 -8.8(8) . . . .
C10 C11 C12 C13 173.6(5) . . . .
C43 C15 C16 C17 -0.8(9) . . . .
C14 C15 C16 C17 177.8(6) . . . .
C15 C16 C17 C18 0.1(9) . . . .
C16 C17 C18 C42 1.0(10) . . . .
C2 C1 C19 C20 -1.4(11) . . . .
C1 C19 C20 C4 0.9(10) . . . .
C3 C4 C20 C19 0.6(9) . . . .
C5 C4 C20 C19 -178.1(6) . . . .
C11 C10 C21 C36 -10.1(8) . . . .
P2 C10 C21 C36 173.6(4) . . . .
C11 C10 C21 O1 167.3(5) . . . .
P2 C10 C21 O1 -9.0(7) . . . .
C22 O1 C21 C10 -33.8(7) . . . .
C22 O1 C21 C36 143.6(5) . . . .
C21 O1 C22 C35 36.5(7) . . . .
C21 O1 C22 C23 -140.1(5) . . . .
O1 C22 C23 C32 174.3(4) . . . .
C35 C22 C23 C32 -2.4(7) . . . .
O1 C22 C23 C24 -2.2(7) . . . .
C35 C22 C23 C24 -178.9(5) . . . .
C31 C26 C27 C28 0.7(8) . . . .
C25 C26 C27 C28 -180.0(5) . . . .
C26 C27 C28 C29 0.2(9) . . . .
C27 C28 C29 C30 -1.4(9) . . . .
C28 C29 C30 C31 1.6(9) . . . .
C29 C30 C31 C26 -0.7(8) . . . .
C27 C26 C31 C30 -0.4(8) . . . .
C25 C26 C31 C30 -179.8(5) . . . .
C22 C23 C32 C33 -4.8(8) . . . .
C24 C23 C32 C33 171.7(5) . . . .
C23 C32 C33 C34 3.7(8) . . . .
C8 O2 C34 C35 -40.3(6) . . . .
C8 O2 C34 C33 138.6(5) . . . .
C32 C33 C34 C35 4.7(7) . . . .
C32 C33 C34 O2 -174.2(4) . . . .
O2 C34 C35 C22 167.0(4) . . . .
C33 C34 C35 C22 -11.9(7) . . . .
O2 C34 C35 P2 -2.8(6) . . . .
C33 C34 C35 P2 178.3(4) . . . .
O1 C22 C35 C34 -166.0(4) . . . .
C23 C22 C35 C34 10.6(7) . . . .
O1 C22 C35 P2 3.8(7) . . . .
C23 C22 C35 P2 -179.5(4) . . . .
C10 P2 C35 C34 134.4(4) . . . .
C9 P2 C35 C34 36.3(4) . . . .
S1 P2 C35 C34 -93.8(4) . . . .
C10 P2 C35 C22 -35.5(4) . . . .
C9 P2 C35 C22 -133.6(4) . . . .
S1 P2 C35 C22 96.2(4) . . . .
C10 C21 C36 C37 3.1(9) . . . .
O1 C21 C36 C37 -174.4(5) . . . .
C21 C36 C37 C12 3.8(10) . . . .
C11 C12 C37 C36 -3.4(9) . . . .
C13 C12 C37 C36 179.4(6) . . . .
C12 C11 O3 C39 -142.2(5) . . . .
C10 C11 O3 C39 35.4(7) . . . .
C11 O3 C39 C40 140.4(5) . . . .
C11 O3 C39 C9 -38.1(7) . . . .
C8 C9 C39 O3 169.0(4) . . . .
P2 C9 C39 O3 -4.3(6) . . . .
C8 C9 C39 C40 -9.5(7) . . . .
P2 C9 C39 C40 177.2(4) . . . .
O3 C39 C40 C41 -175.2(5) . . . .
C9 C39 C40 C41 3.3(8) . . . .
C39 C40 C41 C7 3.4(8) . . . .
C6 C7 C41 C40 174.1(5) . . . .
C8 C7 C41 C40 -4.2(8) . . . .
C17 C18 C42 C43 -1.3(11) . . . .
C18 C42 C43 C15 0.6(11) . . . .
C16 C15 C43 C42 0.4(10) . . . .
C14 C15 C43 C42 -178.2(6) . . . .
